data_9017722
loop_
_publ_author_name
'Filatov, S. K.'
'Shablinskii, A. P.'
'Krivovichev, S. V.'
'Vergasova, L. P.'
'Moskaleva, S. V.'

_publ_section_title
;
 Petrovite, Na10CaCu2(SO4)8, a new fumarolic sulfate from the Great Tolbachik
 fissure eruption, Kamchatka Peninsula, Russia
;
_journal_name_full 'Mineralogical Magazine'
_journal_page_first 691
_journal_page_last 698
_journal_volume 84
_journal_year 2020
_chemical_compound_source 'Great Tolbachik fissure, Kamchatka Peninsula, Russia'
_chemical_formula_sum 'Ca0.47 Cu0.883 K0.1 Mg0.117 Na4.96 O16 S4'
_chemical_name_mineral Petrovite
_space_group_IT_number 14
_space_group_name_Hall '-P 2ybc'
_space_group_name_H-M_alt 'P 1 21/c 1'
_symmetry_space_group_name_H-M 'P 1 21/c 1'
_cell_angle_alpha 90
_cell_angle_beta 108.311
_cell_angle_gamma 90
_cell_formula_units_Z 4
_cell_length_a 12.6153
_cell_length_b 9.0264
_cell_length_c 12.7166
_cell_volume 1374.727
_database_code_amcsd 0020915
_exptl_crystal_density_diffrn 2.802
_cod_data_source_file inputs/fixed/downloads/18/18629.cif
_cod_data_source_block 18629
_cod_original_formula_sum '(Cu.883 Mg.117) Na4.96 Ca.47 S4 K.1 O16'
_cod_database_code 9017722

loop_
_space_group_symop_operation_xyz
x,y,z
x,1/2-y,1/2+z
-x,1/2+y,1/2-z
-x,-y,-z

loop_
_atom_site_aniso_label
_atom_site_aniso_U_11
_atom_site_aniso_U_22
_atom_site_aniso_U_33
_atom_site_aniso_U_12
_atom_site_aniso_U_13
_atom_site_aniso_U_23
Cu1 0.02490 0.03520 0.02850 -0.00237 0.00366 0.00250
Mg1* 0.02490 0.03520 0.02850 -0.00237 0.00366 0.00250
Na1 0.01880 0.01710 0.01550 -0.00400 0.00270 -0.00260
Ca1* 0.01880 0.01710 0.01550 -0.00400 0.00270 -0.00260
S1 0.03480 0.04320 0.03100 0.00100 0.00780 -0.00540
S2 0.03060 0.04610 0.02420 -0.00130 0.00340 0.00080
S3 0.03670 0.03290 0.06730 0.00130 0.01340 0.00240
S4 0.02770 0.03010 0.02600 0.00000 0.00550 -0.00220
Na5 0.03000 0.02930 0.02690 0.00770 -0.00200 -0.00560
Na2 0.02970 0.04960 0.03660 0.00010 0.00110 -0.00090
Na3 0.04240 0.12600 0.05070 -0.01590 0.00530 0.03630
Na4 0.07650 0.02770 0.05690 0.00500 -0.00610 0.00290
K4* 0.07650 0.02770 0.05690 0.00500 -0.00610 0.00290
O1 0.03470 0.06470 0.04040 -0.01600 0.00220 -0.00170
O2 0.05900 0.08400 0.07200 0.00300 0.02000 0.03700
O3 0.04490 0.05960 0.05650 -0.01360 0.00510 0.01640
O4 0.05900 0.04110 0.05690 -0.00010 0.01470 0.00740
O5 0.10100 0.07500 0.08900 -0.02200 0.04500 -0.00600
O6 0.05500 0.06300 0.07100 -0.00480 0.01730 -0.00360
O7 0.09600 0.07200 0.07600 0.03900 -0.00500 -0.01000
O8 0.08700 0.05500 0.10600 -0.01500 0.02300 -0.03900
O9 0.07500 0.09800 0.04950 0.02000 0.01940 0.03790
O10 0.10000 0.04750 0.04840 0.02040 0.00650 0.01030
O11 0.05430 0.06600 0.04070 0.00460 0.01380 -0.00270
O12 0.05800 0.06400 0.10100 -0.01130 0.02900 -0.01900
O13 0.10500 0.11000 0.04270 -0.06100 0.01200 0.00580
O14 0.08500 0.11000 0.22600 0.02900 0.04600 0.12000
O15 0.06500 0.08100 0.13900 -0.01900 0.03000 -0.02700
O16 0.14400 0.20600 0.05200 0.12800 0.04200 0.03600
Na6 0.13000 0.12500 0.09500 0.00000 0.01800 -0.04000
Na6* 0.05100 0.09100 0.14000 -0.00200 0.04000 0.03400

loop_
_atom_site_label
_atom_site_fract_x
_atom_site_fract_y
_atom_site_fract_z
_atom_site_occupancy
_atom_site_U_iso_or_equiv
Cu1 0.18775 0.09010 0.05695 0.88300 0.03063
Mg1* 0.18775 0.09010 0.05695 0.11700 0.03063
Na1 0.43241 -0.58365 0.30936 0.53000 0.01780
Ca1* 0.43241 -0.58365 0.30936 0.47000 0.01780
S1 0.34743 -0.10480 -0.02775 1.00000 0.03690
S2 -0.03339 0.09005 -0.14717 1.00000 0.03480
S3 0.19689 0.42089 0.09920 1.00000 0.04630
S4 0.39105 0.08439 0.28612 1.00000 0.02860
Na5 0.92753 0.27643 0.08026 1.00000 0.03130
Na2 0.43690 0.27898 0.05467 1.00000 0.04080
Na3 0.16368 0.32870 -0.16980 1.00000 0.07540
Na4 0.28512 -0.24860 0.21027 0.90000 0.06000
K4* 0.28512 -0.24860 0.21027 0.10000 0.06000
O1 0.28360 0.02920 0.20630 1.00000 0.04880
O2 0.36400 0.35140 -0.12120 1.00000 0.07180
O3 0.08200 0.14650 -0.08910 1.00000 0.05620
O4 0.31960 0.05030 -0.01640 1.00000 0.05310
O5 0.11730 0.35510 0.14770 1.00000 0.08500
O6 -0.02510 -0.06350 -0.17700 1.00000 0.06360
O7 0.46850 -0.03350 0.31470 1.00000 0.08910
O8 0.28620 -0.50680 0.18910 1.00000 0.08460
O9 -0.08750 0.17960 -0.24430 1.00000 0.07420
O10 0.41960 -0.16140 0.07800 1.00000 0.06910
O11 0.09840 -0.09640 0.06860 1.00000 0.05400
O12 0.24820 0.29940 0.05430 1.00000 0.07350
O13 0.43340 0.20680 0.23060 1.00000 0.08830
O14 0.14750 0.52490 0.01890 1.00000 0.14100
O15 0.24860 -0.19340 -0.07340 1.00000 0.09600
O16 0.40410 -0.12990 -0.10680 1.00000 0.13100
Na6 -0.10700 0.41500 -0.26290 0.30000 0.12000
Na6* -0.13700 0.42400 -0.26800 0.23000 0.09200

loop_
_cod_changelog_entry_id
_cod_changelog_entry_author
_cod_changelog_entry_date
_cod_changelog_entry_text
1
;cod-tools version 3.10.1
Id: cif_fix_AMCSD_aniso_labels 10200 2024-08-01 14:09:44Z saulius
;
2024-08-02T12:21:57+03:00
;Changed the following '_atom_site_aniso_label' values:
'Mg1'' -> 'Mg1*'
'Ca1'' -> 'Ca1*'
'K4'' -> 'K4*'
'Na6'' -> 'Na6*'
;

loop_
_cod_related_entry_id
_cod_related_entry_database
_cod_related_entry_code
1 AMCSD 0020915
